data_1564763
loop_
_publ_author_name
'Zhang, Xiao-Yu'
'Wen, Hui-Fang'
'Yang, Qing-Feng'
'Zhou, Rui-Sha'
'Song, Jiang-Feng'

_publ_section_title
;
 Eight new coordination polymers containing rigid
 4-(4-carboxy-phenyl)-pyridine-2-carboxylic acid: Synthesis, structural
 diversity, fluorescence and magnetic properties
;
_journal_name_full 'Inorganica Chimica Acta'
_journal_page_first 119600
_journal_paper_doi 10.1016/j.ica.2020.119600
_journal_volume 507
_journal_year 2020
_chemical_formula_sum 'C13 H9 N O5 Pb'
_chemical_formula_weight 466.40
_space_group_crystal_system monoclinic
_space_group_IT_number 14
_space_group_name_Hall '-P 2ybc'
_space_group_name_H-M_alt 'P 1 21/c 1'
_atom_sites_solution_hydrogens mixed
_atom_sites_solution_primary direct
_audit_creation_method SHELXL-2018/3
_cell_angle_alpha 90
_cell_angle_beta 113.321(4)
_cell_angle_gamma 90
_cell_formula_units_Z 4
_cell_length_a 14.5957(14)
_cell_length_b 6.6122(7)
_cell_length_c 13.3528(15)
_cell_measurement_reflns_used 2730
_cell_measurement_temperature 293(2)
_cell_measurement_theta_max 27.51
_cell_measurement_theta_min 3.04
_cell_volume 1183.4(2)
_computing_cell_refinement 'Bruker XSCANS'
_computing_data_collection 'Bruker XSCANS'
_computing_data_reduction 'Bruker SHELXTL'
_computing_molecular_graphics 'Bruker SHELXTL'
_computing_publication_material 'Bruker SHELXTL'
_computing_structure_refinement 'SHELXL-2018/3 (Sheldrick, 2018)'
_computing_structure_solution 'ShelXS (Sheldrick, 2008)'
_diffrn_ambient_temperature 293(2)
_diffrn_measured_fraction_theta_full 1.000
_diffrn_measured_fraction_theta_max 1.000
_diffrn_measurement_device_type 'CCD area detector'
_diffrn_measurement_method 'phi and omega scans'
_diffrn_radiation_type MoK\a
_diffrn_radiation_wavelength 0.71073
_diffrn_reflns_av_R_equivalents 0.0272
_diffrn_reflns_av_unetI/netI 0.0227
_diffrn_reflns_Laue_measured_fraction_full 1.000
_diffrn_reflns_Laue_measured_fraction_max 1.000
_diffrn_reflns_limit_h_max 18
_diffrn_reflns_limit_h_min -18
_diffrn_reflns_limit_k_max 8
_diffrn_reflns_limit_k_min -8
_diffrn_reflns_limit_l_max 17
_diffrn_reflns_limit_l_min -14
_diffrn_reflns_number 11521
_diffrn_reflns_point_group_measured_fraction_full 1.000
_diffrn_reflns_point_group_measured_fraction_max 1.000
_diffrn_reflns_theta_full 25.242
_diffrn_reflns_theta_max 27.512
_diffrn_reflns_theta_min 3.040
_diffrn_source 'fine-focus sealed tube'
_exptl_absorpt_coefficient_mu 14.277
_exptl_absorpt_correction_T_max 0.2398
_exptl_absorpt_correction_T_min 0.1246
_exptl_absorpt_correction_type empirical
_exptl_crystal_colour White
_exptl_crystal_density_diffrn 2.618
_exptl_crystal_description Block
_exptl_crystal_F_000 864
_exptl_crystal_size_max 0.250
_exptl_crystal_size_mid 0.200
_exptl_crystal_size_min 0.140
_refine_diff_density_max 0.475
_refine_diff_density_min -0.605
_refine_diff_density_rms 0.099
_refine_ls_extinction_coef 0.00350(12)
_refine_ls_extinction_expression Fc^*^=kFc[1+0.001xFc^2^\l^3^/sin(2\q)]^-1/4^
_refine_ls_extinction_method 'SHELXL-2018/3 (Sheldrick 2018)'
_refine_ls_goodness_of_fit_ref 1.010
_refine_ls_hydrogen_treatment mixed
_refine_ls_matrix_type full
_refine_ls_number_parameters 190
_refine_ls_number_reflns 2730
_refine_ls_number_restraints 1
_refine_ls_restrained_S_all 1.010
_refine_ls_R_factor_all 0.0228
_refine_ls_R_factor_gt 0.0162
_refine_ls_shift/su_max 0.003
_refine_ls_shift/su_mean 0.000
_refine_ls_structure_factor_coef Fsqd
_refine_ls_weighting_details 'w=1/[\s^2^(Fo^2^)+(0.0129P)^2^+1.0466P] where P=(Fo^2^+2Fc^2^)/3'
_refine_ls_weighting_scheme calc
_refine_ls_wR_factor_gt 0.0329
_refine_ls_wR_factor_ref 0.0351
_reflns_Friedel_coverage 0.000
_reflns_Friedel_fraction_full .
_reflns_Friedel_fraction_max .
_reflns_number_gt 2320
_reflns_number_total 2730
_reflns_threshold_expression 'I > 2\s(I)'
_cod_data_source_file ICA-2020-507-119600.cif
_cod_data_source_block Compound_8
_cod_depositor_comments
;
The following automatic conversions were performed:

data item '_exptl_absorpt_correction_type' value 'Empirical' was
changed to 'empirical' in accordance with the built-in table derived
from the CIF Core dictionary named 'cif_core.dic' version 2.4.5 last
updated on 2014-11-21.

Automatic conversion script
Id: cif_fix_values 8369 2020-08-20 11:38:08Z andrius 
;
_cod_original_sg_symbol_H-M 'P 21/c'
_cod_database_code 1564763
_shelx_shelxl_version_number 2018/3
_shelx_space_group_comment
;
The symmetry employed for this shelxl refinement is uniquely defined
by the following loop, which should always be used as a source of
symmetry information in preference to the above space-group names.
They are only intended as comments.
;
_shelx_estimated_absorpt_t_min 0.125
_shelx_estimated_absorpt_t_max 0.240

loop_
_space_group_symop_operation_xyz
'x, y, z'
'-x, y+1/2, -z+1/2'
'-x, -y, -z'
'x, -y-1/2, z-1/2'

loop_
_atom_site_label
_atom_site_type_symbol
_atom_site_fract_x
_atom_site_fract_y
_atom_site_fract_z
_atom_site_U_iso_or_equiv
_atom_site_adp_type
_atom_site_occupancy
_atom_site_site_symmetry_order
_atom_site_calc_flag
_atom_site_refinement_flags_posn
_atom_site_refinement_flags_adp
_atom_site_refinement_flags_occupancy
_atom_site_disorder_assembly
_atom_site_disorder_group
H1WB H 0.911(3) 0.548(6) 0.776(3) 0.039(13) Uiso 1 1 d . . . . .
C7 C 0.4682(2) 0.7710(4) 0.3492(2) 0.0205(6) Uani 1 1 d . . . . .
O2 O 0.82990(17) 1.0245(3) 0.5236(2) 0.0454(8) Uani 1 1 d . . . . .
Pb1 Pb 0.93820(2) 0.37825(2) 0.58459(2) 0.02482(6) Uani 1 1 d . . . . .
N1 N 0.75891(18) 0.5136(4) 0.5208(2) 0.0213(5) Uani 1 1 d . . . . .
O3 O 0.10795(16) 0.9415(4) 0.1215(2) 0.0344(6) Uani 1 1 d . . . . .
C5 C 0.7471(2) 0.7117(4) 0.4954(3) 0.0203(6) Uani 1 1 d . . . . .
O1 O 0.92356(14) 0.7450(3) 0.5678(2) 0.0305(6) Uani 1 1 d . . . . .
C1 C 0.6766(2) 0.4008(4) 0.4920(3) 0.0241(7) Uani 1 1 d . . . . .
H2 H 0.683296 0.264252 0.510207 0.029 Uiso 1 1 calc R U . . .
C12 C 0.4516(2) 0.9756(5) 0.3632(3) 0.0271(7) Uani 1 1 d . . . . .
H6A H 0.504687 1.056178 0.406689 0.032 Uiso 1 1 calc R U . . .
C6 C 0.8412(2) 0.8388(5) 0.5315(3) 0.0268(7) Uani 1 1 d . . . . .
O4 O 0.1674(2) 1.2186(4) 0.2196(2) 0.0531(8) Uani 1 1 d . . . . .
C3 C 0.5686(2) 0.6820(5) 0.4076(2) 0.0201(6) Uani 1 1 d . . . . .
C13 C 0.1768(2) 1.0435(5) 0.1924(3) 0.0283(7) Uani 1 1 d . . . . .
C8 C 0.3869(2) 0.6560(4) 0.2825(3) 0.0239(7) Uani 1 1 d . . . . .
H4 H 0.395877 0.519590 0.272001 0.029 Uiso 1 1 calc R U . . .
O1W O 0.9451(3) 0.4730(5) 0.7653(3) 0.0571(9) Uani 1 1 d D . . . .
C10 C 0.2774(2) 0.9443(5) 0.2467(3) 0.0228(6) Uani 1 1 d . . . . .
C2 C 0.5817(2) 0.4776(5) 0.4362(3) 0.0238(7) Uani 1 1 d . . . . .
H3 H 0.526518 0.393050 0.417611 0.029 Uiso 1 1 calc R U . . .
C9 C 0.2929(2) 0.7414(5) 0.2314(3) 0.0245(7) Uani 1 1 d . . . . .
H5 H 0.239839 0.662161 0.186668 0.029 Uiso 1 1 calc R U . . .
C4 C 0.6547(2) 0.7989(4) 0.4399(3) 0.0228(7) Uani 1 1 d . . . . .
H1 H 0.650054 0.936479 0.424153 0.027 Uiso 1 1 calc R U . . .
C11 C 0.3579(2) 1.0597(5) 0.3136(3) 0.0271(7) Uani 1 1 d . . . . .
H7 H 0.348411 1.195439 0.325039 0.033 Uiso 1 1 calc R U . . .
H1WA H 0.972(4) 0.392(6) 0.817(3) 0.078(18) Uiso 1 1 d D . . . .

loop_
_atom_site_aniso_label
_atom_site_aniso_U_11
_atom_site_aniso_U_22
_atom_site_aniso_U_33
_atom_site_aniso_U_23
_atom_site_aniso_U_13
_atom_site_aniso_U_12
C7 0.0174(13) 0.0197(14) 0.0217(16) 0.0026(12) 0.0049(12) 0.0002(11)
O2 0.0238(13) 0.0185(11) 0.075(2) 0.0062(12) -0.0003(12) -0.0018(10)
Pb1 0.01573(7) 0.02079(7) 0.03223(9) 0.00094(5) 0.00342(5) 0.00027(5)
N1 0.0165(12) 0.0184(12) 0.0250(14) 0.0013(10) 0.0040(10) 0.0018(10)
O3 0.0165(11) 0.0401(13) 0.0393(15) 0.0030(11) 0.0033(10) 0.0020(10)
C5 0.0163(14) 0.0177(14) 0.0244(17) -0.0010(12) 0.0056(12) -0.0022(11)
O1 0.0136(10) 0.0203(10) 0.0474(15) 0.0033(10) 0.0012(10) -0.0007(9)
C1 0.0207(14) 0.0166(14) 0.0341(18) 0.0020(13) 0.0099(13) -0.0002(12)
C12 0.0198(15) 0.0214(15) 0.0329(19) -0.0014(14) 0.0029(13) -0.0017(12)
C6 0.0196(14) 0.0217(15) 0.0314(18) 0.0021(13) 0.0020(13) -0.0035(12)
O4 0.0395(15) 0.0445(16) 0.060(2) -0.0083(14) 0.0035(14) 0.0222(13)
C3 0.0174(14) 0.0206(13) 0.0210(16) -0.0014(12) 0.0062(12) 0.0005(11)
C13 0.0220(16) 0.0353(18) 0.0293(19) 0.0083(15) 0.0120(14) 0.0093(14)
C8 0.0200(14) 0.0185(14) 0.0291(17) -0.0025(12) 0.0053(12) -0.0009(12)
O1W 0.068(2) 0.063(2) 0.0417(19) 0.0174(16) 0.0233(16) 0.0433(18)
C10 0.0187(14) 0.0255(15) 0.0229(17) 0.0030(12) 0.0068(12) 0.0048(12)
C2 0.0191(15) 0.0179(14) 0.0333(19) 0.0009(13) 0.0091(13) -0.0032(12)
C9 0.0179(14) 0.0248(15) 0.0271(18) -0.0025(13) 0.0050(12) -0.0019(12)
C4 0.0196(14) 0.0170(13) 0.0259(17) 0.0033(12) 0.0026(12) 0.0007(11)
C11 0.0244(16) 0.0209(14) 0.0333(19) -0.0015(13) 0.0085(14) 0.0017(12)

loop_
_atom_type_symbol
_atom_type_description
_atom_type_scat_dispersion_real
_atom_type_scat_dispersion_imag
_atom_type_scat_source
C C 0.0033 0.0016 'International Tables Vol C Tables 4.2.6.8 and 6.1.1.4'
H H 0.0000 0.0000 'International Tables Vol C Tables 4.2.6.8 and 6.1.1.4'
N N 0.0061 0.0033 'International Tables Vol C Tables 4.2.6.8 and 6.1.1.4'
O O 0.0106 0.0060 'International Tables Vol C Tables 4.2.6.8 and 6.1.1.4'
Pb Pb -3.3944 10.1111 'International Tables Vol C Tables 4.2.6.8 and 6.1.1.4'

loop_
_geom_angle_atom_site_label_1
_geom_angle_atom_site_label_2
_geom_angle_atom_site_label_3
_geom_angle
_geom_angle_site_symmetry_1
_geom_angle_site_symmetry_3
C8 C7 C12 117.7(3) . .
C8 C7 C3 122.3(3) . .
C12 C7 C3 120.0(3) . .
C6 O2 Pb1 140.7(2) . 1_565
O1 Pb1 O1W 78.73(10) . .
O1 Pb1 N1 65.32(7) . .
O1W Pb1 N1 82.94(10) . .
O1 Pb1 O3 76.45(8) . 2_645
O1W Pb1 O3 153.29(9) . 2_645
N1 Pb1 O3 77.88(8) . 2_645
O1 Pb1 O3 66.78(7) . 4_676
O1W Pb1 O3 91.79(11) . 4_676
N1 Pb1 O3 131.92(8) . 4_676
O3 Pb1 O3 87.44(7) 2_645 4_676
O1 Pb1 O2 142.87(7) . 1_545
O1W Pb1 O2 107.59(12) . 1_545
N1 Pb1 O2 78.95(7) . 1_545
O3 Pb1 O2 86.88(8) 2_645 1_545
O3 Pb1 O2 146.26(8) 4_676 1_545
C1 N1 C5 117.4(2) . .
C1 N1 Pb1 125.65(19) . .
C5 N1 Pb1 115.71(18) . .
C13 O3 Pb1 132.4(2) . 2_655
C13 O3 Pb1 108.1(2) . 4_475
Pb1 O3 Pb1 92.56(7) 2_655 4_475
N1 C5 C4 122.8(3) . .
N1 C5 C6 116.7(2) . .
C4 C5 C6 120.5(3) . .
C6 O1 Pb1 123.93(19) . .
N1 C1 C2 123.0(3) . .
C11 C12 C7 121.1(3) . .
O2 C6 O1 126.4(3) . .
O2 C6 C5 116.7(3) . .
O1 C6 C5 116.9(3) . .
C4 C3 C2 116.4(3) . .
C4 C3 C7 121.8(3) . .
C2 C3 C7 121.8(3) . .
O4 C13 O3 124.8(3) . .
O4 C13 C10 117.8(3) . .
O3 C13 C10 117.5(3) . .
C9 C8 C7 121.2(3) . .
C9 C10 C11 118.7(3) . .
C9 C10 C13 122.3(3) . .
C11 C10 C13 119.0(3) . .
C1 C2 C3 120.1(3) . .
C10 C9 C8 120.5(3) . .
C5 C4 C3 120.3(3) . .
C12 C11 C10 120.9(3) . .

loop_
_geom_bond_atom_site_label_1
_geom_bond_atom_site_label_2
_geom_bond_distance
_geom_bond_site_symmetry_2
C7 C8 1.393(4) .
C7 C12 1.400(4) .
C7 C3 1.482(4) .
O2 C6 1.238(4) .
O2 Pb1 2.759(2) 1_565
Pb1 O1 2.437(2) .
Pb1 O1W 2.456(3) .
Pb1 N1 2.571(2) .
Pb1 O3 2.595(3) 2_645
Pb1 O3 2.614(2) 4_676
N1 C1 1.335(4) .
N1 C5 1.347(4) .
O3 C13 1.268(4) .
C5 C4 1.382(4) .
C5 C6 1.517(4) .
O1 C6 1.266(4) .
C1 C2 1.383(4) .
C12 C11 1.379(4) .
O4 C13 1.237(4) .
C3 C4 1.390(4) .
C3 C2 1.397(4) .
C13 C10 1.507(4) .
C8 C9 1.388(4) .
C10 C9 1.389(4) .
C10 C11 1.389(4) .
